data_7718525
loop_
_publ_author_name
'Xiong, Zhihui'
'Tian, Haotian'
'Li, Zhixi'
'Deng, Guowei'
'Ding, Fang'
'Wu, Qian'
'Xia, Mingjun'

_publ_section_title
;
 Design of a high-performance infrared birefringent crystal
 Ba<sub>4</sub>HgP<sub>2</sub>Se<sub>10</sub><i>via</i> a low-dimensional
 motif intercalation strategy.
;
_journal_issue 20
_journal_name_full 'Dalton transactions (Cambridge, England : 2003)'
_journal_page_first 8152
_journal_page_last 8158
_journal_paper_doi 10.1039/d5dt00186b
_journal_volume 54
_journal_year 2025
_chemical_formula_moiety 'Ba4 Hg P2 Se10'
_chemical_formula_sum 'Ba4 Hg P2 Se10'
_chemical_formula_weight 1601.49
_space_group_crystal_system triclinic
_space_group_IT_number 2
_space_group_name_Hall '-P 1'
_space_group_name_H-M_alt 'P -1'
_atom_sites_solution_primary dual
_audit_creation_date 2021-04-26
_audit_creation_method
;
Olex2 1.2
(compiled 2018.05.29 svn.r3508 for OlexSys, GUI svn.r5506)
;
_audit_update_record
;
2024-12-31 deposited with the CCDC.	2025-04-08 downloaded from the CCDC.
;
_cell_angle_alpha 85.307(4)
_cell_angle_beta 75.875(3)
_cell_angle_gamma 69.438(4)
_cell_formula_units_Z 1
_cell_length_a 6.6236(3)
_cell_length_b 6.9578(3)
_cell_length_c 12.0130(5)
_cell_measurement_reflns_used 4906
_cell_measurement_temperature 299.7(8)
_cell_measurement_theta_max 31.0730
_cell_measurement_theta_min 3.1810
_cell_volume 502.68(4)
_computing_cell_refinement 'CrysAlisPro 1.171.39.44a (Rigaku OD, 2018)'
_computing_data_collection 'CrysAlisPro 1.171.39.44a (Rigaku OD, 2018)'
_computing_data_reduction 'CrysAlisPro 1.171.39.44a (Rigaku OD, 2018)'
_computing_molecular_graphics 'Olex2 (Dolomanov et al., 2009)'
_computing_publication_material 'Olex2 (Dolomanov et al., 2009)'
_computing_structure_refinement 'ShelXL (Sheldrick, 2015)'
_computing_structure_solution 'ShelXT (Sheldrick, 2015)'
_diffrn_ambient_environment air
_diffrn_ambient_temperature 299.7(8)
_diffrn_detector 'CCD plate'
_diffrn_detector_type HyPix
_diffrn_measured_fraction_theta_full 0.996
_diffrn_measured_fraction_theta_max 0.794
_diffrn_measurement_details
;
List of Runs (angles in degrees, time in seconds):

  # Type    Start    End  Width  t~exp~   \w     \q     \k     \f   Frames
#--------------------------------------------------------------------------
  1  \w    -56.00  19.00   0.50    7.00    --    5.81 -19.00  60.00  150
  2  \w    -21.00  26.00   0.50    7.00    --   -4.63 -99.00   0.00   94
  3  \w     -7.00  18.00   0.50    7.00    --    5.81-104.00 -80.00   50
  4  \w    -16.00  19.00   0.50    7.00    --   -4.63 -99.00 -60.00   70
  5  \w    -31.00  18.00   0.50    7.00    --    5.81 -19.00-150.00   98
  6  \w    -17.00  39.00   0.50    7.00    --    5.81 -99.00-180.00  112
  7  \w    -64.00  20.00   0.50    7.00    --    5.81 -33.00 -92.76  168
  8  \w    -62.00   6.00   0.50    7.00    --   -4.63 -37.00  60.00  136
  9  \w    -42.00  19.00   0.50    7.00    --    5.81 -19.00  90.00  122
 10  \w    -12.00  19.00   0.50    7.00    --    5.81 -34.00 176.07   62
 11  \w    -60.00 -35.00   0.50    7.00    --    5.81 -37.00  30.00   50
;
_diffrn_measurement_device 'four-circle diffractometer'
_diffrn_measurement_device_type 'XtaLAB Synergy, Dualflex, HyPix'
_diffrn_measurement_method '\w scans'
_diffrn_orient_matrix_type 'CrysAlisPro convention (1999,Acta A55,543-557)'
_diffrn_orient_matrix_UB_11 -0.0394954000
_diffrn_orient_matrix_UB_12 0.0212305000
_diffrn_orient_matrix_UB_13 -0.0510768000
_diffrn_orient_matrix_UB_21 -0.0938885000
_diffrn_orient_matrix_UB_22 -0.0268056000
_diffrn_orient_matrix_UB_23 0.0278361000
_diffrn_orient_matrix_UB_31 -0.0586693000
_diffrn_orient_matrix_UB_32 0.1033724000
_diffrn_orient_matrix_UB_33 0.0179834000
_diffrn_radiation_monochromator mirror
_diffrn_radiation_probe x-ray
_diffrn_radiation_type MoK\a
_diffrn_radiation_wavelength 0.71073
_diffrn_reflns_av_R_equivalents 0.0437
_diffrn_reflns_av_unetI/netI 0.0410
_diffrn_reflns_Laue_measured_fraction_full 0.996
_diffrn_reflns_Laue_measured_fraction_max 0.794
_diffrn_reflns_limit_h_max 9
_diffrn_reflns_limit_h_min -8
_diffrn_reflns_limit_k_max 10
_diffrn_reflns_limit_k_min -9
_diffrn_reflns_limit_l_max 15
_diffrn_reflns_limit_l_min -15
_diffrn_reflns_number 9620
_diffrn_reflns_point_group_measured_fraction_full 0.996
_diffrn_reflns_point_group_measured_fraction_max 0.794
_diffrn_reflns_theta_full 25.242
_diffrn_reflns_theta_max 31.048
_diffrn_reflns_theta_min 3.127
_diffrn_source 'micro-focus sealed X-ray tube'
_diffrn_source_type 'PhotonJet (Mo) X-ray Source'
_exptl_absorpt_coefficient_mu 33.564
_exptl_absorpt_correction_T_max 1.00000
_exptl_absorpt_correction_T_min 0.41994
_exptl_absorpt_correction_type multi-scan
_exptl_absorpt_process_details
;
CrysAlisPro 1.171.39.44a (Rigaku Oxford Diffraction, 2018)
Empirical absorption correction using spherical harmonics,
 implemented in SCALE3 ABSPACK scaling algorithm.
;
_exptl_crystal_colour 'clear light yellow'
_exptl_crystal_density_diffrn 5.290
_exptl_crystal_description block
_exptl_crystal_F_000 674
_exptl_crystal_size_max 0.12
_exptl_crystal_size_mid 0.09
_exptl_crystal_size_min 0.07
_refine_diff_density_max 1.942
_refine_diff_density_min -1.515
_refine_diff_density_rms 0.302
_refine_ls_extinction_method none
_refine_ls_goodness_of_fit_ref 1.018
_refine_ls_hydrogen_treatment undef
_refine_ls_matrix_type full
_refine_ls_number_parameters 79
_refine_ls_number_reflns 2562
_refine_ls_number_restraints 0
_refine_ls_restrained_S_all 1.018
_refine_ls_R_factor_all 0.0381
_refine_ls_R_factor_gt 0.0298
_refine_ls_shift/su_max 0.001
_refine_ls_shift/su_mean 0.000
_refine_ls_structure_factor_coef Fsqd
_refine_ls_weighting_details 'w=1/[\s^2^(Fo^2^)+(0.0325P)^2^] where P=(Fo^2^+2Fc^2^)/3'
_refine_ls_weighting_scheme calc
_refine_ls_wR_factor_gt 0.0662
_refine_ls_wR_factor_ref 0.0689
_reflns_Friedel_coverage 0.000
_reflns_number_gt 2155
_reflns_number_total 2562
_reflns_threshold_expression 'I > 2\s(I)'
_cod_data_source_file d5dt00186b2.cif
_cod_data_source_block exp_8702
_cod_depositor_comments 'Adding full bibliography for 7718525.cif.'
_cod_database_code 7718525
_shelx_shelxl_version_number 2017/1
_chemical_oxdiff_formula HgPSeBa
_chemical_oxdiff_usercomment 'sphere 0.8 0.5 7s RT'
_shelx_space_group_comment
;
The symmetry employed for this shelxl refinement is uniquely defined
by the following loop, which should always be used as a source of
symmetry information in preference to the above space-group names.
They are only intended as comments.
;
_reflns_odcompleteness_completeness 99.51
_reflns_odcompleteness_iscentric 1
_reflns_odcompleteness_theta 26.32
_olex2_refinement_description
;
;
_olex2_submission_special_instructions 'No special instructions were received'
_oxdiff_exptl_absorpt_empirical_details
;
Empirical correction (ABSPACK) includes:
- Absorption correction using spherical harmonics
- Frame scaling
;
_oxdiff_exptl_absorpt_empirical_full_max 1.949
_oxdiff_exptl_absorpt_empirical_full_min 0.657

loop_
_space_group_symop_operation_xyz
'x, y, z'
'-x, -y, -z'

loop_
_atom_site_label
_atom_site_type_symbol
_atom_site_fract_x
_atom_site_fract_y
_atom_site_fract_z
_atom_site_U_iso_or_equiv
_atom_site_adp_type
_atom_site_occupancy
_atom_site_site_symmetry_order
_atom_site_calc_flag
_atom_site_refinement_flags_posn
_atom_site_refinement_flags_adp
_atom_site_refinement_flags_occupancy
_atom_site_disorder_assembly
_atom_site_disorder_group
Hg1 Hg 0.500000 0.000000 0.500000 0.02776(11) Uani 1 2 d S T P . .
Ba1 Ba 0.12178(6) 0.59117(5) 0.63180(3) 0.01751(10) Uani 1 1 d . . . . .
Ba2 Ba 0.59742(6) 0.19477(5) 0.11345(3) 0.01830(10) Uani 1 1 d . . . . .
Se1 Se 0.12525(10) 1.11179(8) 0.12130(5) 0.01544(14) Uani 1 1 d . . . . .
Se3 Se 0.58805(10) 0.71071(9) 0.17843(6) 0.01938(15) Uani 1 1 d . . . . .
Se5 Se 0.40478(10) 0.31853(8) 0.39164(5) 0.01635(14) Uani 1 1 d . . . . .
Se2 Se 0.14169(10) 0.59528(9) 0.11952(6) 0.01874(15) Uani 1 1 d . . . . .
Se4 Se 0.03448(12) 0.86560(10) 0.38614(6) 0.02556(17) Uani 1 1 d . . . . .
P1 P 0.2236(2) 0.8112(2) 0.20909(14) 0.0129(3) Uani 1 1 d . . . . .

loop_
_atom_site_aniso_label
_atom_site_aniso_U_11
_atom_site_aniso_U_22
_atom_site_aniso_U_33
_atom_site_aniso_U_23
_atom_site_aniso_U_13
_atom_site_aniso_U_12
Hg1 0.0291(2) 0.01953(19) 0.0306(2) 0.01028(15) -0.00666(16) -0.00587(15)
Ba1 0.01673(19) 0.0215(2) 0.0140(2) -0.00104(14) -0.00295(14) -0.00645(15)
Ba2 0.01682(19) 0.0215(2) 0.0165(2) -0.00284(14) 0.00017(14) -0.00864(15)
Se1 0.0163(3) 0.0129(3) 0.0166(3) 0.0026(2) -0.0038(2) -0.0048(2)
Se3 0.0135(3) 0.0180(3) 0.0240(4) 0.0041(2) -0.0030(2) -0.0040(2)
Se5 0.0164(3) 0.0160(3) 0.0151(3) 0.0024(2) -0.0029(2) -0.0046(2)
Se2 0.0213(3) 0.0166(3) 0.0202(3) 0.0001(2) -0.0040(2) -0.0095(2)
Se4 0.0287(4) 0.0218(3) 0.0132(3) 0.0023(2) 0.0043(3) 0.0005(3)
P1 0.0133(7) 0.0116(7) 0.0123(7) 0.0023(5) -0.0006(5) -0.0043(5)

loop_
_atom_type_symbol
_atom_type_description
_atom_type_scat_dispersion_real
_atom_type_scat_dispersion_imag
_atom_type_scat_source
Ba Ba -0.3244 2.2819 'International Tables Vol C Tables 4.2.6.8 and 6.1.1.4'
Hg Hg -2.3894 9.2266 'International Tables Vol C Tables 4.2.6.8 and 6.1.1.4'
P P 0.1023 0.0942 'International Tables Vol C Tables 4.2.6.8 and 6.1.1.4'
Se Se -0.0929 2.2259 'International Tables Vol C Tables 4.2.6.8 and 6.1.1.4'

loop_
_geom_angle_atom_site_label_1
_geom_angle_atom_site_label_2
_geom_angle_atom_site_label_3
_geom_angle
_geom_angle_site_symmetry_1
_geom_angle_site_symmetry_3
_geom_angle_publ_flag
Se5 Hg1 Se5 180.0 . 2_656 ?
Ba1 Ba1 Ba2 175.784(14) 2_566 2_666 ?
Ba1 Ba1 Ba2 92.328(12) 2_566 2_566 ?
Ba2 Ba1 Ba2 90.576(10) 2_666 2_566 ?
Se1 Ba1 Ba1 134.636(18) 2_576 2_566 ?
Se1 Ba1 Ba2 47.464(12) 2_576 2_666 ?
Se1 Ba1 Ba2 44.437(12) 2_576 2_566 ?
Se1 Ba1 Se2 58.724(15) 2_576 2_566 ?
Se1 Ba1 Se4 59.984(16) 2_576 2_576 ?
Se1 Ba1 Se4 117.386(17) 2_576 2_566 ?
Se3 Ba1 Ba1 129.035(17) 2_666 2_566 ?
Se3 Ba1 Ba2 53.430(13) 2_666 2_666 ?
Se3 Ba1 Ba2 97.857(14) 2_666 2_566 ?
Se3 Ba1 Se1 79.189(17) 2_666 2_576 ?
Se3 Ba1 Se2 58.343(16) 2_666 2_566 ?
Se3 Ba1 Se4 158.186(19) 2_666 . ?
Se3 Ba1 Se4 125.17(2) 2_666 2_576 ?
Se3 Ba1 Se4 82.879(17) 2_666 2_566 ?
Se5 Ba1 Ba1 50.489(13) . 2_566 ?
Se5 Ba1 Ba1 49.424(13) 2_566 2_566 ?
Se5 Ba1 Ba1 129.061(18) 2_666 2_566 ?
Se5 Ba1 Ba2 127.206(15) . 2_666 ?
Se5 Ba1 Ba2 132.692(14) 2_566 2_666 ?
Se5 Ba1 Ba2 141.304(15) . 2_566 ?
Se5 Ba1 Ba2 44.233(12) 2_566 2_566 ?
Se5 Ba1 Ba2 47.296(13) 2_666 2_666 ?
Se5 Ba1 Ba2 135.695(15) 2_666 2_566 ?
Se5 Ba1 Se1 174.216(19) . 2_576 ?
Se5 Ba1 Se1 91.311(17) 2_666 2_576 ?
Se5 Ba1 Se1 85.274(17) 2_566 2_576 ?
Se5 Ba1 Se3 130.408(18) 2_566 2_666 ?
Se5 Ba1 Se3 69.930(17) 2_666 2_666 ?
Se5 Ba1 Se3 99.112(18) . 2_666 ?
Se5 Ba1 Se5 157.81(2) 2_666 2_566 ?
Se5 Ba1 Se5 99.913(16) . 2_566 ?
Se5 Ba1 Se5 82.921(18) . 2_666 ?
Se5 Ba1 Se2 73.284(17) 2_566 2_566 ?
Se5 Ba1 Se2 125.102(17) . 2_566 ?
Se5 Ba1 Se2 123.077(19) 2_666 2_566 ?
Se5 Ba1 Se4 91.102(19) 2_666 . ?
Se5 Ba1 Se4 66.894(16) . . ?
Se5 Ba1 Se4 67.630(16) . 2_566 ?
Se5 Ba1 Se4 70.315(18) 2_566 . ?
Se5 Ba1 Se4 75.749(17) 2_666 2_576 ?
Se5 Ba1 Se4 63.335(16) 2_566 2_566 ?
Se5 Ba1 Se4 83.616(18) 2_566 2_576 ?
Se5 Ba1 Se4 117.762(18) . 2_576 ?
Se5 Ba1 Se4 136.017(18) 2_666 2_566 ?
Se2 Ba1 Ba1 102.599(16) 2_566 2_566 ?
Se2 Ba1 Ba2 81.609(14) 2_566 2_666 ?
Se2 Ba1 Ba2 43.595(12) 2_566 2_566 ?
Se2 Ba1 Se4 60.776(15) 2_566 2_566 ?
Se2 Ba1 Se4 115.438(17) 2_566 2_576 ?
Se4 Ba1 Ba1 49.840(13) 2_566 2_566 ?
Se4 Ba1 Ba1 55.500(15) . 2_566 ?
Se4 Ba1 Ba1 105.788(19) 2_576 2_566 ?
Se4 Ba1 Ba2 103.391(15) . 2_566 ?
Se4 Ba1 Ba2 80.374(13) 2_566 2_566 ?
Se4 Ba1 Ba2 120.784(17) . 2_666 ?
Se4 Ba1 Ba2 78.362(14) 2_576 2_566 ?
Se4 Ba1 Ba2 133.820(16) 2_566 2_666 ?
Se4 Ba1 Ba2 71.822(15) 2_576 2_666 ?
Se4 Ba1 Se1 112.990(18) . 2_576 ?
Se4 Ba1 Se2 143.30(2) . 2_566 ?
Se4 Ba1 Se4 105.339(16) . 2_566 ?
Se4 Ba1 Se4 56.08(2) . 2_576 ?
Se4 Ba1 Se4 146.70(3) 2_576 2_566 ?
Ba1 Ba2 Ba1 90.576(10) 2_666 2_566 ?
Ba1 Ba2 Ba2 164.986(15) 2_666 2_655 ?
Ba2 Ba2 Ba1 93.017(12) 2_655 2_566 ?
Se1 Ba2 Ba1 138.781(15) 2_665 2_566 ?
Se1 Ba2 Ba1 138.547(15) 1_645 2_566 ?
Se1 Ba2 Ba1 46.353(12) 1_545 2_566 ?
Se1 Ba2 Ba1 49.419(12) 1_645 2_666 ?
Se1 Ba2 Ba1 128.568(15) 2_665 2_666 ?
Se1 Ba2 Ba1 135.486(15) 1_545 2_666 ?
Se1 Ba2 Ba2 45.802(12) 2_665 2_655 ?
Se1 Ba2 Ba2 122.849(17) 1_645 2_655 ?
Se1 Ba2 Ba2 46.699(12) 1_545 2_655 ?
Se1 Ba2 Se1 79.172(18) 1_645 2_665 ?
Se1 Ba2 Se1 161.19(2) 1_545 1_645 ?
Se1 Ba2 Se1 92.500(17) 1_545 2_665 ?
Se1 Ba2 Se3 71.030(16) 2_665 1_545 ?
Se1 Ba2 Se3 120.640(17) 1_545 . ?
Se1 Ba2 Se3 130.369(17) 2_665 . ?
Se1 Ba2 Se3 98.622(18) 1_645 1_545 ?
Se1 Ba2 Se3 62.609(16) 1_545 1_545 ?
Se1 Ba2 Se3 76.748(16) 1_645 . ?
Se1 Ba2 Se2 68.717(17) 1_645 2_665 ?
Se1 Ba2 Se2 122.42(2) 1_545 2_665 ?
Se1 Ba2 Se2 62.875(15) 2_665 2_665 ?
Se1 Ba2 P1 94.90(3) 1_545 2_665 ?
Se1 Ba2 P1 35.63(2) 2_665 2_665 ?
Se1 Ba2 P1 88.11(3) 1_645 2_665 ?
Se3 Ba2 Ba1 84.491(13) 1_545 2_566 ?
Se3 Ba2 Ba1 48.067(13) . 2_666 ?
Se3 Ba2 Ba1 83.433(13) . 2_566 ?
Se3 Ba2 Ba1 110.507(16) 1_545 2_666 ?
Se3 Ba2 Ba2 55.462(14) 1_545 2_655 ?
Se3 Ba2 Ba2 146.883(18) . 2_655 ?
Se3 Ba2 Se3 155.10(2) 1_545 . ?
Se3 Ba2 Se2 133.612(18) 1_545 2_665 ?
Se3 Ba2 P1 100.75(3) . 2_665 ?
Se3 Ba2 P1 103.55(3) 1_545 2_665 ?
Se5 Ba2 Ba1 47.507(13) . 2_666 ?
Se5 Ba2 Ba1 45.217(13) . 2_566 ?
Se5 Ba2 Ba2 130.382(17) . 2_655 ?
Se5 Ba2 Se1 88.003(17) . 1_545 ?
Se5 Ba2 Se1 93.349(18) . 1_645 ?
Se5 Ba2 Se1 157.478(19) . 2_665 ?
Se5 Ba2 Se3 66.747(16) . . ?
Se5 Ba2 Se3 89.404(18) . 1_545 ?
Se5 Ba2 Se2 134.097(18) . 2_665 ?
Se5 Ba2 P1 166.61(3) . 2_665 ?
Se2 Ba2 Ba1 135.070(15) 2_665 2_566 ?
Se2 Ba2 Ba1 46.507(13) . 2_566 ?
Se2 Ba2 Ba1 94.711(14) 2_665 2_666 ?
Se2 Ba2 Ba1 99.679(15) . 2_666 ?
Se2 Ba2 Ba2 93.340(17) . 2_655 ?
Se2 Ba2 Ba2 93.018(16) 2_665 2_655 ?
Se2 Ba2 Se1 123.38(2) . 2_665 ?
Se2 Ba2 Se1 61.492(15) . 1_545 ?
Se2 Ba2 Se1 136.957(18) . 1_645 ?
Se2 Ba2 Se3 60.661(15) . . ?
Se2 Ba2 Se3 122.471(18) . 1_545 ?
Se2 Ba2 Se3 68.067(16) 2_665 . ?
Se2 Ba2 Se5 76.277(18) . . ?
Se2 Ba2 Se2 88.701(18) . 2_665 ?
Se2 Ba2 P1 93.61(3) . 2_665 ?
Se2 Ba2 P1 35.21(2) 2_665 2_665 ?
P1 Ba2 Ba1 127.92(3) 2_665 2_666 ?
P1 Ba2 Ba1 131.62(3) 2_665 2_566 ?
P1 Ba2 Ba2 57.94(2) 2_665 2_655 ?
Ba2 Se1 Ba1 89.210(17) 1_565 2_576 ?
Ba2 Se1 Ba1 175.73(2) 2_665 2_576 ?
Ba2 Se1 Ba1 83.118(16) 1_465 2_576 ?
Ba2 Se1 Ba2 87.499(16) 1_565 2_665 ?
Ba2 Se1 Ba2 161.19(2) 1_565 1_465 ?
Ba2 Se1 Ba2 100.828(18) 1_465 2_665 ?
P1 Se1 Ba1 96.45(4) . 2_576 ?
P1 Se1 Ba2 103.42(4) . 1_465 ?
P1 Se1 Ba2 94.47(4) . 1_565 ?
P1 Se1 Ba2 81.10(4) . 2_665 ?
Ba1 Se3 Ba2 78.503(15) 2_666 . ?
Ba2 Se3 Ba1 121.18(2) 1_565 2_666 ?
Ba2 Se3 Ba2 155.10(2) 1_565 . ?
P1 Se3 Ba1 122.86(5) . 2_666 ?
P1 Se3 Ba2 93.05(4) . 1_565 ?
P1 Se3 Ba2 87.03(4) . . ?
Hg1 Se5 Ba1 91.573(19) . . ?
Hg1 Se5 Ba1 104.94(2) . 2_566 ?
Hg1 Se5 Ba1 97.11(2) . 2_666 ?
Hg1 Se5 Ba2 107.25(2) . . ?
Ba1 Se5 Ba1 80.086(16) . 2_566 ?
Ba1 Se5 Ba1 97.079(18) . 2_666 ?
Ba1 Se5 Ba1 157.81(2) 2_666 2_566 ?
Ba2 Se5 Ba1 85.197(17) . 2_666 ?
Ba2 Se5 Ba1 90.550(19) . 2_566 ?
Ba2 Se5 Ba1 160.67(2) . . ?
Ba2 Se2 Ba1 89.898(18) . 2_566 ?
Ba2 Se2 Ba1 175.88(2) 2_665 2_566 ?
Ba2 Se2 Ba2 91.299(18) . 2_665 ?
P1 Se2 Ba1 94.95(4) . 2_566 ?
P1 Se2 Ba2 98.22(5) . . ?
P1 Se2 Ba2 80.98(4) . 2_665 ?
Ba1 Se4 Ba1 123.92(2) . 2_576 ?
Ba1 Se4 Ba1 146.70(3) 2_576 2_566 ?
Ba1 Se4 Ba1 74.660(16) . 2_566 ?
P1 Se4 Ba1 89.03(4) . 2_566 ?
P1 Se4 Ba1 94.81(4) . 2_576 ?
P1 Se4 Ba1 130.95(5) . . ?
Se1 P1 Ba2 63.27(4) . 2_665 ?
Se3 P1 Ba2 77.31(4) . 2_665 ?
Se3 P1 Se1 105.11(6) . . ?
Se2 P1 Ba2 63.81(4) . 2_665 ?
Se2 P1 Se1 107.33(7) . . ?
Se2 P1 Se3 107.78(7) . . ?
Se4 P1 Ba2 164.53(7) . 2_665 ?
Se4 P1 Se1 105.94(6) . . ?
Se4 P1 Se3 117.39(8) . . ?
Se4 P1 Se2 112.59(7) . . ?

loop_
_geom_bond_atom_site_label_1
_geom_bond_atom_site_label_2
_geom_bond_distance
_geom_bond_site_symmetry_2
_geom_bond_publ_flag
Hg1 Se5 2.4395(6) . ?
Hg1 Se5 2.4395(6) 2_656 ?
Ba1 Ba1 4.3391(8) 2_566 ?
Ba1 Ba2 4.7878(6) 2_566 ?
Ba1 Ba2 4.5291(6) 2_666 ?
Ba1 Se1 3.4648(7) 2_576 ?
Ba1 Se3 3.4383(8) 2_666 ?
Ba1 Se5 3.3984(7) 2_566 ?
Ba1 Se5 3.3514(7) 2_666 ?
Ba1 Se5 3.3457(7) . ?
Ba1 Se2 3.4734(7) 2_566 ?
Ba1 Se4 3.4387(8) . ?
Ba1 Se4 3.7081(8) 2_566 ?
Ba1 Se4 3.5540(7) 2_576 ?
Ba2 Ba2 4.6715(8) 2_655 ?
Ba2 Se1 3.4030(7) 2_665 ?
Ba2 Se1 3.3524(7) 1_545 ?
Ba2 Se1 3.3615(7) 1_645 ?
Ba2 Se3 3.7120(7) . ?
Ba2 Se3 3.4131(7) 1_545 ?
Ba2 Se5 3.3400(7) . ?
Ba2 Se2 3.4200(7) 2_665 ?
Ba2 Se2 3.3014(8) . ?
Ba2 P1 3.7643(16) 2_665 ?
Se1 P1 2.2198(16) . ?
Se3 P1 2.2081(16) . ?
Se2 P1 2.1978(17) . ?
Se4 P1 2.1759(16) . ?
